data_1517912
loop_
_publ_author_name
'Bhunia, Anup'
'Roy, Tony'
'Gonnade, Rajesh G.'
'Biju, Akkattu T.'

_publ_section_title
;
 Rapid access to benzoxaphospholes and their spiro analogues by a
 three-component coupling involving arynes, phosphines, and activated
 ketones.
;
_journal_issue 19
_journal_name_full 'Organic letters'
_journal_page_first 5132
_journal_page_last 5135
_journal_paper_doi 10.1021/ol502490t
_journal_volume 16
_journal_year 2014
_chemical_formula_moiety 'C32 H24 As F3 O'
_chemical_formula_sum 'C32 H24 As F3 O'
_chemical_formula_weight 556.43
_chemical_name_systematic
; 
 ? 
;
_space_group_IT_number 7
_symmetry_cell_setting monoclinic
_symmetry_space_group_name_Hall 'P -2yc'
_symmetry_space_group_name_H-M 'P 1 c 1'
_atom_sites_solution_hydrogens geom
_atom_sites_solution_primary direct
_atom_sites_solution_secondary difmap
_audit_creation_method SHELXL-97
_cell_angle_alpha 90.00
_cell_angle_beta 100.383(4)
_cell_angle_gamma 90.00
_cell_formula_units_Z 4
_cell_length_a 12.3316(8)
_cell_length_b 10.3870(7)
_cell_length_c 20.2159(13)
_cell_measurement_reflns_used 7611
_cell_measurement_temperature 296(2)
_cell_measurement_theta_max 23.75
_cell_measurement_theta_min 3.48
_cell_volume 2547.0(3)
_computing_cell_refinement 'Bruker SAINT'
_computing_data_collection 'Bruker APEX2'
_computing_data_reduction 'Bruker SAINT'
_computing_molecular_graphics 'Bruker SHELXTL'
_computing_publication_material 'Bruker SHELXTL'
_computing_structure_refinement 'SHELXL-97 (Sheldrick, 2008)'
_computing_structure_solution 'SHELXS-97 (Sheldrick, 2008)'
_diffrn_ambient_temperature 296(2)
_diffrn_measured_fraction_theta_full 0.993
_diffrn_measured_fraction_theta_max 0.993
_diffrn_measurement_device_type 'Bruker APEX-II CCD'
_diffrn_measurement_method '\f and \w scans'
_diffrn_radiation_monochromator graphite
_diffrn_radiation_source 'fine-focus sealed tube'
_diffrn_radiation_type MoK\a
_diffrn_radiation_wavelength 0.71073
_diffrn_reflns_av_R_equivalents 0.0489
_diffrn_reflns_av_sigmaI/netI 0.0443
_diffrn_reflns_limit_h_max 14
_diffrn_reflns_limit_h_min -14
_diffrn_reflns_limit_k_max 12
_diffrn_reflns_limit_k_min -12
_diffrn_reflns_limit_l_max 23
_diffrn_reflns_limit_l_min -23
_diffrn_reflns_number 30368
_diffrn_reflns_theta_full 25.00
_diffrn_reflns_theta_max 25.00
_diffrn_reflns_theta_min 3.48
_exptl_absorpt_coefficient_mu 1.380
_exptl_absorpt_correction_T_max 0.6511
_exptl_absorpt_correction_T_min 0.5511
_exptl_absorpt_correction_type multi-scan
_exptl_absorpt_process_details 'Bruker SADABS'
_exptl_crystal_colour colourless
_exptl_crystal_density_diffrn 1.451
_exptl_crystal_density_method 'not measured'
_exptl_crystal_description block
_exptl_crystal_F_000 1136
_exptl_crystal_size_max 0.49
_exptl_crystal_size_mid 0.43
_exptl_crystal_size_min 0.34
_refine_diff_density_max 0.271
_refine_diff_density_min -0.458
_refine_diff_density_rms 0.044
_refine_ls_abs_structure_details 'Flack H D (1983), Acta Cryst. A39, 876-881'
_refine_ls_abs_structure_Flack 0.00
_refine_ls_extinction_method none
_refine_ls_goodness_of_fit_ref 1.027
_refine_ls_hydrogen_treatment constr
_refine_ls_matrix_type full
_refine_ls_number_parameters 667
_refine_ls_number_reflns 8348
_refine_ls_number_restraints 2
_refine_ls_restrained_S_all 1.027
_refine_ls_R_factor_all 0.0485
_refine_ls_R_factor_gt 0.0342
_refine_ls_shift/su_max 0.001
_refine_ls_shift/su_mean 0.000
_refine_ls_structure_factor_coef Fsqd
_refine_ls_weighting_details 'calc w=1/[\s^2^(Fo^2^)+(0.0399P)^2^+0.2336P] where P=(Fo^2^+2Fc^2^)/3'
_refine_ls_weighting_scheme calc
_refine_ls_wR_factor_gt 0.0736
_refine_ls_wR_factor_ref 0.0794
_reflns_number_gt 6938
_reflns_number_total 8348
_reflns_threshold_expression >2sigma(I)
_cod_data_source_file ol502490t_si_004.cif
_cod_data_source_block at_16_0m
_cod_original_sg_symbol_H-M 'P c'
_cod_database_code 1517912

loop_
_symmetry_equiv_pos_as_xyz
'x, y, z'
'x, -y, z+1/2'

loop_
_atom_site_label
_atom_site_type_symbol
_atom_site_fract_x
_atom_site_fract_y
_atom_site_fract_z
_atom_site_U_iso_or_equiv
_atom_site_adp_type
_atom_site_occupancy
_atom_site_symmetry_multiplicity
_atom_site_calc_flag
_atom_site_refinement_flags
As1 As 0.32084(2) 0.21165(3) 0.101505(16) 0.03654(13) Uani 1 1 d .
F1 F 0.4976(3) -0.1421(3) 0.02259(17) 0.0800(9) Uani 1 1 d .
F2 F 0.3504(3) -0.2549(3) 0.01302(17) 0.0737(9) Uani 1 1 d .
F3 F 0.3480(3) -0.0750(3) -0.03769(13) 0.0776(9) Uani 1 1 d .
O1 O 0.4133(2) 0.0541(3) 0.08513(15) 0.0441(7) Uani 1 1 d .
C1 C 0.3610(3) -0.0650(4) 0.0818(2) 0.0392(9) Uani 1 1 d .
C2 C 0.2359(3) -0.0404(4) 0.0704(2) 0.0390(9) Uani 1 1 d .
C3 C 0.1547(4) -0.1338(4) 0.0523(2) 0.0485(11) Uani 1 1 d .
H3 H 0.1747 -0.2184 0.0455 0.058 Uiso 1 1 calc R
C4 C 0.0446(4) -0.1009(5) 0.0444(3) 0.0538(13) Uani 1 1 d .
H4 H -0.0087 -0.1643 0.0328 0.065 Uiso 1 1 calc R
C5 C 0.0123(3) 0.0227(5) 0.0532(2) 0.0547(12) Uani 1 1 d .
H5 H -0.0621 0.0433 0.0480 0.066 Uiso 1 1 calc R
C6 C 0.0917(3) 0.1168(4) 0.0699(2) 0.0479(11) Uani 1 1 d .
H6 H 0.0703 0.2013 0.0755 0.057 Uiso 1 1 calc R
C7 C 0.2031(3) 0.0866(4) 0.0784(2) 0.0369(10) Uani 1 1 d .
C8 C 0.4049(3) -0.1477(4) 0.1446(2) 0.0409(10) Uani 1 1 d .
C9 C 0.5056(4) -0.1189(5) 0.1809(3) 0.0694(15) Uani 1 1 d .
H9 H 0.5430 -0.0472 0.1692 0.083 Uiso 1 1 calc R
C10 C 0.5537(5) -0.1929(6) 0.2347(3) 0.093(2) Uani 1 1 d .
H10 H 0.6229 -0.1712 0.2586 0.111 Uiso 1 1 calc R
C11 C 0.4995(5) -0.2987(5) 0.2530(3) 0.0660(16) Uani 1 1 d .
H11 H 0.5321 -0.3495 0.2890 0.079 Uiso 1 1 calc R
C12 C 0.3976(5) -0.3289(5) 0.2180(3) 0.0670(15) Uani 1 1 d .
H12 H 0.3602 -0.4002 0.2305 0.080 Uiso 1 1 calc R
C13 C 0.3502(4) -0.2546(5) 0.1646(3) 0.0583(14) Uani 1 1 d .
H13 H 0.2803 -0.2756 0.1413 0.070 Uiso 1 1 calc R
C14 C 0.3897(4) -0.1329(5) 0.0199(3) 0.0571(12) Uani 1 1 d .
C15 C 0.3948(4) 0.2076(4) 0.1937(3) 0.0402(13) Uani 1 1 d .
C16 C 0.3555(4) 0.1273(5) 0.2382(2) 0.0573(12) Uani 1 1 d .
H16 H 0.2957 0.0740 0.2229 0.069 Uiso 1 1 calc R
C17 C 0.4036(5) 0.1250(5) 0.3050(3) 0.0683(13) Uani 1 1 d .
H17 H 0.3758 0.0711 0.3346 0.082 Uiso 1 1 calc R
C18 C 0.4932(5) 0.2026(6) 0.3281(3) 0.0696(19) Uani 1 1 d .
H18 H 0.5260 0.2007 0.3733 0.083 Uiso 1 1 calc R
C19 C 0.5334(4) 0.2816(6) 0.2848(3) 0.0738(16) Uani 1 1 d .
H19 H 0.5936 0.3342 0.3004 0.089 Uiso 1 1 calc R
C20 C 0.4845(4) 0.2844(5) 0.2168(2) 0.0608(13) Uani 1 1 d .
H20 H 0.5127 0.3381 0.1873 0.073 Uiso 1 1 calc R
C21 C 0.2225(3) 0.3623(4) 0.1098(2) 0.0387(10) Uani 1 1 d .
C22 C 0.1999(3) 0.4035(4) 0.1713(2) 0.0483(11) Uani 1 1 d .
H22 H 0.2354 0.3641 0.2106 0.058 Uiso 1 1 calc R
C23 C 0.1266(4) 0.5010(4) 0.1752(3) 0.0556(12) Uani 1 1 d .
H23 H 0.1131 0.5275 0.2169 0.067 Uiso 1 1 calc R
C24 C 0.0726(4) 0.5599(4) 0.1174(3) 0.0609(13) Uani 1 1 d .
H24 H 0.0216 0.6248 0.1199 0.073 Uiso 1 1 calc R
C25 C 0.0950(4) 0.5220(5) 0.0561(3) 0.0575(14) Uani 1 1 d .
H25 H 0.0603 0.5625 0.0169 0.069 Uiso 1 1 calc R
C26 C 0.1688(4) 0.4238(4) 0.0527(2) 0.0493(11) Uani 1 1 d .
H26 H 0.1829 0.3984 0.0110 0.059 Uiso 1 1 calc R
C27 C 0.3990(3) 0.2965(4) 0.0375(2) 0.0439(10) Uani 1 1 d .
C28 C 0.4297(4) 0.4225(4) 0.0475(3) 0.0514(12) Uani 1 1 d .
H28 H 0.4140 0.4670 0.0846 0.062 Uiso 1 1 calc R
C29 C 0.4847(4) 0.4839(5) 0.0019(3) 0.0668(14) Uani 1 1 d .
H29 H 0.5078 0.5687 0.0094 0.080 Uiso 1 1 calc R
C30 C 0.5045(4) 0.4209(6) -0.0530(3) 0.0747(17) Uani 1 1 d .
H30 H 0.5410 0.4630 -0.0832 0.090 Uiso 1 1 calc R
C31 C 0.4713(5) 0.2951(6) -0.0649(3) 0.0736(15) Uani 1 1 d .
H31 H 0.4832 0.2531 -0.1037 0.088 Uiso 1 1 calc R
C32 C 0.4202(4) 0.2318(5) -0.0186(3) 0.0530(13) Uani 1 1 d .
H32 H 0.4000 0.1459 -0.0253 0.064 Uiso 1 1 calc R
As1' As 0.91414(2) 0.20691(4) 0.309378(18) 0.03923(14) Uani 1 1 d .
F3' F 0.7274(2) 0.5731(3) 0.37444(16) 0.0736(8) Uani 1 1 d .
F1' F 0.8641(2) 0.4953(3) 0.44329(14) 0.0728(8) Uani 1 1 d .
F2' F 0.8789(3) 0.6763(3) 0.39502(19) 0.0760(10) Uani 1 1 d .
O1' O 0.8202(2) 0.3674(3) 0.32124(15) 0.0433(7) Uani 1 1 d .
C1' C 0.8720(3) 0.4840(4) 0.3255(2) 0.0419(10) Uani 1 1 d .
C2' C 0.9979(3) 0.4584(4) 0.3418(2) 0.0392(10) Uani 1 1 d .
C3' C 1.0785(4) 0.5517(4) 0.3618(2) 0.0479(11) Uani 1 1 d .
H3' H 1.0577 0.6364 0.3677 0.057 Uiso 1 1 calc R
C4' C 1.1891(4) 0.5196(5) 0.3728(2) 0.0507(13) Uani 1 1 d .
H4' H 1.2423 0.5830 0.3849 0.061 Uiso 1 1 calc R
C5' C 1.2208(3) 0.3936(4) 0.3661(2) 0.0525(12) Uani 1 1 d .
H5' H 1.2952 0.3719 0.3742 0.063 Uiso 1 1 calc R
C6' C 1.1422(3) 0.2997(4) 0.3473(2) 0.0483(10) Uani 1 1 d .
H6' H 1.1632 0.2149 0.3421 0.058 Uiso 1 1 calc R
C7' C 1.0315(3) 0.3330(4) 0.3363(2) 0.0380(10) Uani 1 1 d .
C8' C 0.8376(3) 0.5660(4) 0.2610(2) 0.0472(11) Uani 1 1 d .
C9' C 0.7491(4) 0.5240(5) 0.2149(3) 0.0670(14) Uani 1 1 d .
H9' H 0.7133 0.4483 0.2227 0.080 Uiso 1 1 calc R
C10' C 0.7126(5) 0.5944(7) 0.1564(3) 0.096(2) Uani 1 1 d .
H10' H 0.6532 0.5646 0.1252 0.115 Uiso 1 1 calc R
C11' C 0.7634(7) 0.7067(7) 0.1445(4) 0.099(3) Uani 1 1 d .
H11' H 0.7393 0.7527 0.1051 0.119 Uiso 1 1 calc R
C12' C 0.8486(5) 0.7502(6) 0.1901(4) 0.0827(18) Uani 1 1 d .
H12' H 0.8827 0.8273 0.1825 0.099 Uiso 1 1 calc R
C13' C 0.8860(5) 0.6801(5) 0.2487(3) 0.0643(15) Uani 1 1 d .
H13' H 0.9447 0.7114 0.2800 0.077 Uiso 1 1 calc R
C14' C 0.8368(4) 0.5568(5) 0.3843(3) 0.0536(12) Uani 1 1 d .
C15' C 0.8271(3) 0.1240(5) 0.3680(2) 0.0432(10) Uani 1 1 d .
C16' C 0.7930(4) 0.1858(5) 0.4210(3) 0.0524(13) Uani 1 1 d .
H16' H 0.8135 0.2710 0.4303 0.063 Uiso 1 1 calc R
C17' C 0.7291(4) 0.1236(6) 0.4606(2) 0.0627(13) Uani 1 1 d .
H17' H 0.7077 0.1664 0.4966 0.075 Uiso 1 1 calc R
C18' C 0.6979(4) 0.0009(6) 0.4470(3) 0.0675(14) Uani 1 1 d .
H18' H 0.6541 -0.0404 0.4733 0.081 Uiso 1 1 calc R
C19' C 0.7300(4) -0.0640(5) 0.3946(3) 0.0653(14) Uani 1 1 d .
H19' H 0.7083 -0.1490 0.3858 0.078 Uiso 1 1 calc R
C20' C 0.7948(4) -0.0026(5) 0.3550(3) 0.0581(13) Uani 1 1 d .
H20' H 0.8168 -0.0465 0.3195 0.070 Uiso 1 1 calc R
C21' C 1.0145(3) 0.0552(4) 0.3052(2) 0.0416(11) Uani 1 1 d .
C22' C 1.0636(4) -0.0040(5) 0.3647(2) 0.0551(12) Uani 1 1 d .
H22' H 1.0434 0.0204 0.4051 0.066 Uiso 1 1 calc R
C23' C 1.1424(4) -0.0995(5) 0.3644(3) 0.0607(15) Uani 1 1 d .
H23' H 1.1761 -0.1378 0.4045 0.073 Uiso 1 1 calc R
C24' C 1.1702(4) -0.1368(5) 0.3043(3) 0.0642(14) Uani 1 1 d .
H24' H 1.2235 -0.1999 0.3039 0.077 Uiso 1 1 calc R
C25' C 1.1209(4) -0.0826(5) 0.2459(3) 0.0601(13) Uani 1 1 d .
H25' H 1.1385 -0.1110 0.2055 0.072 Uiso 1 1 calc R
C26' C 1.0436(4) 0.0158(4) 0.2457(2) 0.0507(11) Uani 1 1 d .
H26' H 1.0117 0.0547 0.2054 0.061 Uiso 1 1 calc R
C27' C 0.8458(4) 0.2140(4) 0.2152(3) 0.0424(14) Uani 1 1 d .
C28' C 0.7456(4) 0.1554(5) 0.1927(2) 0.0554(12) Uani 1 1 d .
H28' H 0.7119 0.1070 0.2220 0.066 Uiso 1 1 calc R
C29' C 0.6958(4) 0.1692(5) 0.1263(3) 0.0667(14) Uani 1 1 d .
H29' H 0.6284 0.1296 0.1108 0.080 Uiso 1 1 calc R
C30' C 0.7463(5) 0.2425(6) 0.0823(3) 0.0625(15) Uani 1 1 d .
H30' H 0.7118 0.2542 0.0379 0.075 Uiso 1 1 calc R
C31' C 0.8464(4) 0.2962(5) 0.1054(2) 0.0605(12) Uani 1 1 d .
H31' H 0.8813 0.3421 0.0758 0.073 Uiso 1 1 calc R
C32' C 0.8971(4) 0.2844(5) 0.1713(2) 0.0527(11) Uani 1 1 d .
H32' H 0.9651 0.3231 0.1864 0.063 Uiso 1 1 calc R

loop_
_atom_site_aniso_label
_atom_site_aniso_U_11
_atom_site_aniso_U_22
_atom_site_aniso_U_33
_atom_site_aniso_U_23
_atom_site_aniso_U_13
_atom_site_aniso_U_12
As1 0.0332(3) 0.0447(3) 0.0323(3) -0.0003(2) 0.0074(2) -0.0020(2)
F1 0.0709(19) 0.090(2) 0.091(2) -0.0196(18) 0.0457(18) 0.0099(17)
F2 0.093(2) 0.0549(15) 0.075(2) -0.0211(17) 0.0216(19) -0.0019(17)
F3 0.114(2) 0.084(2) 0.0366(16) -0.0038(15) 0.0182(16) 0.0100(17)
O1 0.0397(15) 0.0400(15) 0.0542(19) -0.0016(15) 0.0125(15) 0.0019(13)
C1 0.036(2) 0.043(2) 0.039(2) -0.004(2) 0.0084(19) -0.0040(18)
C2 0.037(2) 0.043(2) 0.035(2) 0.0006(19) 0.0014(19) -0.0026(18)
C3 0.046(3) 0.046(2) 0.050(3) -0.001(2) -0.002(2) -0.005(2)
C4 0.040(3) 0.057(3) 0.058(3) 0.001(2) -0.007(2) -0.011(2)
C5 0.028(2) 0.071(3) 0.062(3) 0.001(3) -0.001(2) -0.005(2)
C6 0.041(2) 0.050(2) 0.051(3) 0.002(2) 0.005(2) 0.007(2)
C7 0.034(2) 0.044(2) 0.034(2) 0.002(2) 0.011(2) -0.0050(18)
C8 0.035(2) 0.044(2) 0.043(3) -0.004(2) 0.0077(19) 0.0031(19)
C9 0.048(3) 0.073(3) 0.080(4) 0.021(3) -0.007(3) -0.010(2)
C10 0.065(3) 0.099(4) 0.097(5) 0.030(4) -0.028(3) -0.020(3)
C11 0.070(4) 0.067(3) 0.058(3) 0.011(3) 0.004(3) 0.016(3)
C12 0.074(4) 0.054(3) 0.071(4) 0.017(3) 0.007(3) -0.002(3)
C13 0.054(3) 0.059(3) 0.058(4) 0.005(3) 0.000(3) -0.007(3)
C14 0.063(3) 0.057(3) 0.054(3) -0.004(3) 0.019(3) 0.006(3)
C15 0.036(3) 0.053(3) 0.032(3) -0.002(2) 0.005(2) 0.0009(18)
C16 0.059(3) 0.068(3) 0.044(3) 0.003(3) 0.009(2) -0.017(2)
C17 0.081(4) 0.082(3) 0.042(3) 0.017(3) 0.013(3) -0.003(3)
C18 0.063(4) 0.097(5) 0.043(4) 0.004(3) -0.007(3) 0.016(3)
C19 0.051(3) 0.102(5) 0.061(4) -0.008(3) -0.010(3) -0.016(3)
C20 0.049(3) 0.083(4) 0.048(3) 0.007(3) 0.002(2) -0.017(3)
C21 0.033(2) 0.045(2) 0.039(2) 0.001(2) 0.007(2) -0.0073(18)
C22 0.046(2) 0.051(3) 0.050(3) 0.000(2) 0.014(2) -0.005(2)
C23 0.056(3) 0.055(3) 0.063(3) -0.006(2) 0.030(3) 0.002(2)
C24 0.049(3) 0.046(3) 0.093(4) -0.006(3) 0.027(3) 0.005(2)
C25 0.054(3) 0.049(3) 0.066(4) 0.011(3) 0.002(3) 0.000(3)
C26 0.049(3) 0.050(3) 0.047(3) -0.001(2) 0.004(2) 0.004(2)
C27 0.038(2) 0.052(2) 0.043(2) 0.010(2) 0.0102(19) 0.001(2)
C28 0.049(3) 0.053(3) 0.054(3) 0.011(2) 0.016(2) -0.001(2)
C29 0.055(3) 0.057(3) 0.092(4) 0.018(3) 0.024(3) -0.001(2)
C30 0.068(3) 0.081(4) 0.088(4) 0.038(4) 0.048(3) 0.020(3)
C31 0.085(4) 0.088(4) 0.058(3) 0.022(3) 0.038(3) 0.023(3)
C32 0.065(3) 0.056(3) 0.042(3) 0.008(2) 0.020(3) 0.010(2)
As1' 0.0339(3) 0.0431(3) 0.0406(3) -0.0030(2) 0.0066(2) -0.00451(19)
F3' 0.0471(15) 0.091(2) 0.087(2) -0.0163(17) 0.0232(15) 0.0139(14)
F1' 0.086(2) 0.083(2) 0.0501(17) -0.0075(16) 0.0144(15) 0.0093(16)
F2' 0.082(2) 0.0563(16) 0.093(3) -0.0300(19) 0.022(2) -0.0033(17)
O1' 0.0321(14) 0.0443(16) 0.0533(19) -0.0028(15) 0.0068(13) -0.0057(13)
C1' 0.039(2) 0.039(2) 0.049(3) -0.008(2) 0.011(2) 0.0055(18)
C2' 0.036(2) 0.049(2) 0.032(2) -0.002(2) 0.0041(19) -0.0010(19)
C3' 0.049(3) 0.045(2) 0.048(3) -0.013(2) 0.004(2) -0.002(2)
C4' 0.037(3) 0.059(3) 0.054(3) -0.010(2) 0.001(2) -0.014(2)
C5' 0.032(2) 0.064(3) 0.059(3) 0.001(2) 0.000(2) 0.001(2)
C6' 0.033(2) 0.052(2) 0.060(3) -0.003(2) 0.008(2) -0.001(2)
C7' 0.033(2) 0.045(2) 0.035(2) -0.006(2) 0.0022(19) -0.0031(18)
C8' 0.037(2) 0.046(2) 0.057(3) 0.001(2) 0.002(2) 0.0021(19)
C9' 0.061(3) 0.064(3) 0.067(3) 0.008(3) -0.012(3) -0.004(2)
C10' 0.085(4) 0.103(5) 0.083(4) 0.013(4) -0.028(4) -0.007(4)
C11' 0.100(5) 0.124(6) 0.065(4) 0.033(4) -0.008(4) 0.006(4)
C12' 0.075(4) 0.081(4) 0.091(5) 0.022(4) 0.010(4) -0.007(3)
C13' 0.050(3) 0.063(3) 0.076(4) 0.011(3) -0.001(3) -0.006(3)
C14' 0.049(3) 0.059(3) 0.053(3) -0.007(3) 0.010(2) 0.005(2)
C15' 0.037(2) 0.051(2) 0.041(2) 0.003(2) 0.0072(19) -0.001(2)
C16' 0.051(3) 0.061(3) 0.046(3) 0.001(3) 0.012(2) -0.004(2)
C17' 0.061(3) 0.086(4) 0.044(3) 0.010(3) 0.018(2) 0.011(3)
C18' 0.060(3) 0.084(4) 0.063(3) 0.030(3) 0.022(3) 0.008(3)
C19' 0.066(3) 0.051(3) 0.083(4) 0.022(3) 0.025(3) -0.002(3)
C20' 0.058(3) 0.053(3) 0.067(3) 0.000(3) 0.022(3) -0.002(2)
C21' 0.040(2) 0.036(2) 0.050(3) -0.008(2) 0.010(2) -0.0031(18)
C22' 0.059(3) 0.056(3) 0.050(3) -0.003(2) 0.008(2) 0.002(2)
C23' 0.049(3) 0.049(3) 0.078(4) 0.005(3) -0.004(3) -0.004(3)
C24' 0.051(3) 0.050(3) 0.095(4) 0.001(3) 0.021(3) 0.003(2)
C25' 0.063(3) 0.056(3) 0.069(3) -0.002(3) 0.031(3) -0.001(2)
C26' 0.051(3) 0.050(3) 0.054(3) -0.005(2) 0.016(2) -0.007(2)
C27' 0.041(3) 0.039(3) 0.047(3) -0.005(2) 0.006(3) 0.0003(18)
C28' 0.051(3) 0.065(3) 0.051(3) -0.003(2) 0.011(2) -0.018(2)
C29' 0.048(3) 0.088(4) 0.057(3) -0.006(3) -0.009(3) -0.020(3)
C30' 0.067(4) 0.071(3) 0.044(4) -0.005(3) -0.003(3) 0.006(3)
C31' 0.064(3) 0.072(3) 0.048(3) 0.006(3) 0.015(3) 0.000(3)
C32' 0.045(2) 0.065(3) 0.048(3) 0.003(3) 0.008(2) -0.014(2)

loop_
_atom_type_symbol
_atom_type_description
_atom_type_scat_dispersion_real
_atom_type_scat_dispersion_imag
_atom_type_scat_source
C C 0.0033 0.0016 'International Tables Vol C Tables 4.2.6.8 and 6.1.1.4'
H H 0.0000 0.0000 'International Tables Vol C Tables 4.2.6.8 and 6.1.1.4'
O O 0.0106 0.0060 'International Tables Vol C Tables 4.2.6.8 and 6.1.1.4'
F F 0.0171 0.0103 'International Tables Vol C Tables 4.2.6.8 and 6.1.1.4'
As As 0.0499 2.0058 'International Tables Vol C Tables 4.2.6.8 and 6.1.1.4'

loop_
_geom_angle_atom_site_label_1
_geom_angle_atom_site_label_2
_geom_angle_atom_site_label_3
_geom_angle
C15 As1 C7 114.96(19)
C15 As1 C27 116.5(2)
C7 As1 C27 125.36(18)
C15 As1 C21 97.17(18)
C7 As1 C21 96.02(17)
C27 As1 C21 94.64(18)
C15 As1 O1 87.63(16)
C7 As1 O1 80.87(15)
C27 As1 O1 84.17(16)
C21 As1 O1 175.08(15)
C1 O1 As1 116.7(2)
O1 C1 C14 106.0(4)
O1 C1 C2 107.6(3)
C14 C1 C2 109.1(3)
O1 C1 C8 111.3(3)
C14 C1 C8 108.4(3)
C2 C1 C8 114.1(3)
C7 C2 C3 118.5(4)
C7 C2 C1 116.3(4)
C3 C2 C1 125.2(4)
C4 C3 C2 120.2(4)
C4 C3 H3 119.9
C2 C3 H3 119.9
C5 C4 C3 121.4(4)
C5 C4 H4 119.3
C3 C4 H4 119.3
C4 C5 C6 119.1(4)
C4 C5 H5 120.4
C6 C5 H5 120.4
C5 C6 C7 120.8(4)
C5 C6 H6 119.6
C7 C6 H6 119.6
C6 C7 C2 119.9(4)
C6 C7 As1 124.0(3)
C2 C7 As1 116.1(3)
C9 C8 C13 117.4(4)
C9 C8 C1 118.2(4)
C13 C8 C1 124.3(4)
C8 C9 C10 121.8(5)
C8 C9 H9 119.1
C10 C9 H9 119.1
C11 C10 C9 120.0(5)
C11 C10 H10 120.0
C9 C10 H10 120.0
C12 C11 C10 119.5(5)
C12 C11 H11 120.2
C10 C11 H11 120.2
C11 C12 C13 120.1(5)
C11 C12 H12 119.9
C13 C12 H12 119.9
C12 C13 C8 121.1(5)
C12 C13 H13 119.4
C8 C13 H13 119.4
F1 C14 F3 107.2(4)
F1 C14 F2 106.0(4)
F3 C14 F2 105.0(4)
F1 C14 C1 112.2(4)
F3 C14 C1 113.4(4)
F2 C14 C1 112.6(4)
C16 C15 C20 119.0(5)
C16 C15 As1 119.1(4)
C20 C15 As1 121.9(4)
C17 C16 C15 120.8(5)
C17 C16 H16 119.6
C15 C16 H16 119.6
C16 C17 C18 120.1(5)
C16 C17 H17 120.0
C18 C17 H17 120.0
C19 C18 C17 119.9(5)
C19 C18 H18 120.1
C17 C18 H18 120.1
C18 C19 C20 120.2(5)
C18 C19 H19 119.9
C20 C19 H19 119.9
C15 C20 C19 120.0(5)
C15 C20 H20 120.0
C19 C20 H20 120.0
C26 C21 C22 117.6(4)
C26 C21 As1 119.9(3)
C22 C21 As1 122.4(3)
C23 C22 C21 121.3(5)
C23 C22 H22 119.3
C21 C22 H22 119.3
C22 C23 C24 120.2(5)
C22 C23 H23 119.9
C24 C23 H23 119.9
C25 C24 C23 119.4(4)
C25 C24 H24 120.3
C23 C24 H24 120.3
C24 C25 C26 119.9(5)
C24 C25 H25 120.0
C26 C25 H25 120.0
C21 C26 C25 121.6(5)
C21 C26 H26 119.2
C25 C26 H26 119.2
C28 C27 C32 119.9(4)
C28 C27 As1 119.3(4)
C32 C27 As1 120.8(4)
C27 C28 C29 119.6(5)
C27 C28 H28 120.2
C29 C28 H28 120.2
C30 C29 C28 120.3(5)
C30 C29 H29 119.8
C28 C29 H29 119.8
C29 C30 C31 120.9(5)
C29 C30 H30 119.6
C31 C30 H30 119.6
C30 C31 C32 119.2(5)
C30 C31 H31 120.4
C32 C31 H31 120.4
C27 C32 C31 120.0(5)
C27 C32 H32 120.0
C31 C32 H32 120.0
C15' As1' C27' 115.3(2)
C15' As1' C7' 126.23(19)
C27' As1' C7' 114.62(19)
C15' As1' C21' 95.19(19)
C27' As1' C21' 98.64(19)
C7' As1' C21' 96.08(17)
C15' As1' O1' 84.47(16)
C27' As1' O1' 85.98(15)
C7' As1' O1' 80.19(14)
C21' As1' O1' 175.00(15)
C1' O1' As1' 117.2(2)
O1' C1' C14' 107.0(4)
O1' C1' C8' 112.3(3)
C14' C1' C8' 107.9(3)
O1' C1' C2' 107.5(3)
C14' C1' C2' 109.4(3)
C8' C1' C2' 112.6(4)
C7' C2' C3' 118.2(4)
C7' C2' C1' 116.6(4)
C3' C2' C1' 125.2(4)
C4' C3' C2' 120.6(4)
C4' C3' H3' 119.7
C2' C3' H3' 119.7
C5' C4' C3' 120.1(4)
C5' C4' H4' 119.9
C3' C4' H4' 119.9
C6' C5' C4' 120.0(4)
C6' C5' H5' 120.0
C4' C5' H5' 120.0
C5' C6' C7' 119.4(4)
C5' C6' H6' 120.3
C7' C6' H6' 120.3
C2' C7' C6' 121.6(4)
C2' C7' As1' 116.0(3)
C6' C7' As1' 122.4(3)
C13' C8' C9' 118.0(5)
C13' C8' C1' 124.4(4)
C9' C8' C1' 117.4(4)
C8' C9' C10' 120.4(5)
C8' C9' H9' 119.8
C10' C9' H9' 119.8
C11' C10' C9' 120.6(6)
C11' C10' H10' 119.7
C9' C10' H10' 119.7
C12' C11' C10' 119.5(6)
C12' C11' H11' 120.2
C10' C11' H11' 120.2
C11' C12' C13' 120.3(6)
C11' C12' H12' 119.9
C13' C12' H12' 119.9
C8' C13' C12' 121.1(6)
C8' C13' H13' 119.4
C12' C13' H13' 119.4
F3' C14' F1' 106.1(4)
F3' C14' F2' 104.8(4)
F1' C14' F2' 105.5(4)
F3' C14' C1' 111.4(4)
F1' C14' C1' 113.1(4)
F2' C14' C1' 115.0(4)
C16' C15' C20' 118.2(4)
C16' C15' As1' 123.3(4)
C20' C15' As1' 118.5(3)
C17' C16' C15' 121.3(5)
C17' C16' H16' 119.4
C15' C16' H16' 119.4
C18' C17' C16' 119.7(5)
C18' C17' H17' 120.1
C16' C17' H17' 120.1
C17' C18' C19' 120.9(5)
C17' C18' H18' 119.6
C19' C18' H18' 119.6
C18' C19' C20' 119.8(5)
C18' C19' H19' 120.1
C20' C19' H19' 120.1
C15' C20' C19' 120.2(5)
C15' C20' H20' 119.9
C19' C20' H20' 119.9
C26' C21' C22' 118.9(4)
C26' C21' As1' 121.8(4)
C22' C21' As1' 119.0(3)
C23' C22' C21' 120.6(5)
C23' C22' H22' 119.7
C21' C22' H22' 119.7
C24' C23' C22' 119.4(5)
C24' C23' H23' 120.3
C22' C23' H23' 120.3
C25' C24' C23' 120.7(5)
C25' C24' H24' 119.7
C23' C24' H24' 119.7
C24' C25' C26' 120.5(5)
C24' C25' H25' 119.7
C26' C25' H25' 119.7
C21' C26' C25' 119.9(5)
C21' C26' H26' 120.1
C25' C26' H26' 120.1
C28' C27' C32' 120.4(5)
C28' C27' As1' 120.8(4)
C32' C27' As1' 118.7(3)
C27' C28' C29' 119.4(5)
C27' C28' H28' 120.3
C29' C28' H28' 120.3
C28' C29' C30' 120.3(5)
C28' C29' H29' 119.9
C30' C29' H29' 119.9
C31' C30' C29' 119.1(5)
C31' C30' H30' 120.4
C29' C30' H30' 120.4
C30' C31' C32' 121.6(5)
C30' C31' H31' 119.2
C32' C31' H31' 119.2
C31' C32' C27' 119.2(4)
C31' C32' H32' 120.4
C27' C32' H32' 120.4

loop_
_geom_bond_atom_site_label_1
_geom_bond_atom_site_label_2
_geom_bond_distance
As1 C15 1.922(5)
As1 C7 1.942(4)
As1 C27 1.957(4)
As1 C21 2.006(4)
As1 O1 2.055(3)
F1 C14 1.326(5)
F2 C14 1.355(6)
F3 C14 1.329(5)
O1 C1 1.392(4)
C1 C14 1.531(6)
C1 C2 1.540(5)
C1 C8 1.548(6)
C2 C7 1.397(6)
C2 C3 1.394(5)
C3 C4 1.381(6)
C3 H3 0.9300
C4 C5 1.365(7)
C4 H4 0.9300
C5 C6 1.381(6)
C5 H5 0.9300
C6 C7 1.389(6)
C6 H6 0.9300
C8 C9 1.357(6)
C8 C13 1.397(6)
C9 C10 1.375(7)
C9 H9 0.9300
C10 C11 1.371(8)
C10 H10 0.9300
C11 C12 1.363(8)
C11 H11 0.9300
C12 C13 1.370(7)
C12 H12 0.9300
C13 H13 0.9300
C15 C16 1.377(7)
C15 C20 1.376(6)
C16 C17 1.373(6)
C16 H16 0.9300
C17 C18 1.379(8)
C17 H17 0.9300
C18 C19 1.357(8)
C18 H18 0.9300
C19 C20 1.398(6)
C19 H19 0.9300
C20 H20 0.9300
C21 C26 1.379(6)
C21 C22 1.389(6)
C22 C23 1.369(6)
C22 H22 0.9300
C23 C24 1.379(7)
C23 H23 0.9300
C24 C25 1.375(7)
C24 H24 0.9300
C25 C26 1.376(7)
C25 H25 0.9300
C26 H26 0.9300
C27 C28 1.367(6)
C27 C32 1.384(7)
C28 C29 1.394(7)
C28 H28 0.9300
C29 C30 1.347(8)
C29 H29 0.9300
C30 C31 1.378(8)
C30 H30 0.9300
C31 C32 1.385(7)
C31 H31 0.9300
C32 H32 0.9300
As1' C15' 1.939(4)
As1' C27' 1.940(6)
As1' C7' 1.955(4)
As1' C21' 2.015(4)
As1' O1' 2.069(3)
F3' C14' 1.339(5)
F1' C14' 1.341(5)
F2' C14' 1.348(5)
O1' C1' 1.364(5)
C1' C14' 1.536(6)
C1' C8' 1.551(6)
C1' C2' 1.551(6)
C2' C7' 1.378(6)
C2' C3' 1.395(6)
C3' C4' 1.383(6)
C3' H3' 0.9300
C4' C5' 1.380(6)
C4' H4' 0.9300
C5' C6' 1.380(6)
C5' H5' 0.9300
C6' C7' 1.387(5)
C6' H6' 0.9300
C8' C13' 1.369(7)
C8' C9' 1.373(6)
C9' C10' 1.394(7)
C9' H9' 0.9300
C10' C11' 1.366(9)
C10' H10' 0.9300
C11' C12' 1.344(9)
C11' H11' 0.9300
C12' C13' 1.398(8)
C12' H12' 0.9300
C13' H13' 0.9300
C15' C16' 1.378(7)
C15' C20' 1.386(6)
C16' C17' 1.381(7)
C16' H16' 0.9300
C17' C18' 1.346(8)
C17' H17' 0.9300
C18' C19' 1.371(8)
C18' H18' 0.9300
C19' C20' 1.386(7)
C19' H19' 0.9300
C20' H20' 0.9300
C21' C26' 1.378(6)
C21' C22' 1.388(6)
C22' C23' 1.390(7)
C22' H22' 0.9300
C23' C24' 1.376(8)
C23' H23' 0.9300
C24' C25' 1.350(7)
C24' H24' 0.9300
C25' C26' 1.397(7)
C25' H25' 0.9300
C26' H26' 0.9300
C27' C28' 1.379(6)
C27' C32' 1.387(7)
C28' C29' 1.378(7)
C28' H28' 0.9300
C29' C30' 1.399(8)
C29' H29' 0.9300
C30' C31' 1.358(7)
C30' H30' 0.9300
C31' C32' 1.373(6)
C31' H31' 0.9300
C32' H32' 0.9300

loop_
_geom_torsion_atom_site_label_1
_geom_torsion_atom_site_label_2
_geom_torsion_atom_site_label_3
_geom_torsion_atom_site_label_4
_geom_torsion
C15 As1 O1 C1 101.7(3)
C7 As1 O1 C1 -14.1(3)
C27 As1 O1 C1 -141.3(3)
C21 As1 O1 C1 -65.1(17)
As1 O1 C1 C14 133.5(3)
As1 O1 C1 C2 16.8(4)
As1 O1 C1 C8 -108.8(3)
O1 C1 C2 C7 -11.4(5)
C14 C1 C2 C7 -126.0(4)
C8 C1 C2 C7 112.6(4)
O1 C1 C2 C3 167.8(4)
C14 C1 C2 C3 53.2(6)
C8 C1 C2 C3 -68.2(5)
C7 C2 C3 C4 -1.7(7)
C1 C2 C3 C4 179.0(4)
C2 C3 C4 C5 0.8(8)
C3 C4 C5 C6 0.5(8)
C4 C5 C6 C7 -0.7(7)
C5 C6 C7 C2 -0.3(7)
C5 C6 C7 As1 179.8(3)
C3 C2 C7 C6 1.5(6)
C1 C2 C7 C6 -179.2(4)
C3 C2 C7 As1 -178.6(3)
C1 C2 C7 As1 0.7(5)
C15 As1 C7 C6 103.5(4)
C27 As1 C7 C6 -97.4(4)
C21 As1 C7 C6 2.7(4)
O1 As1 C7 C6 -173.5(4)
C15 As1 C7 C2 -76.5(4)
C27 As1 C7 C2 82.7(4)
C21 As1 C7 C2 -177.3(3)
O1 As1 C7 C2 6.6(3)
O1 C1 C8 C9 -21.4(6)
C14 C1 C8 C9 94.9(5)
C2 C1 C8 C9 -143.4(4)
O1 C1 C8 C13 162.0(4)
C14 C1 C8 C13 -81.8(6)
C2 C1 C8 C13 40.0(6)
C13 C8 C9 C10 1.3(8)
C1 C8 C9 C10 -175.5(6)
C8 C9 C10 C11 -0.3(10)
C9 C10 C11 C12 -0.7(10)
C10 C11 C12 C13 0.5(10)
C11 C12 C13 C8 0.5(9)
C9 C8 C13 C12 -1.4(8)
C1 C8 C13 C12 175.2(5)
O1 C1 C14 F1 56.2(5)
C2 C1 C14 F1 171.8(4)
C8 C1 C14 F1 -63.4(5)
O1 C1 C14 F3 -65.4(5)
C2 C1 C14 F3 50.2(5)
C8 C1 C14 F3 175.0(4)
O1 C1 C14 F2 175.6(4)
C2 C1 C14 F2 -68.8(5)
C8 C1 C14 F2 56.0(5)
C7 As1 C15 C16 -5.6(5)
C27 As1 C15 C16 -166.7(4)
C21 As1 C15 C16 94.5(4)
O1 As1 C15 C16 -84.4(4)
C7 As1 C15 C20 175.7(4)
C27 As1 C15 C20 14.7(5)
C21 As1 C15 C20 -84.2(4)
O1 As1 C15 C20 96.9(4)
C20 C15 C16 C17 1.1(8)
As1 C15 C16 C17 -177.7(4)
C15 C16 C17 C18 -0.7(8)
C16 C17 C18 C19 0.3(9)
C17 C18 C19 C20 -0.2(9)
C16 C15 C20 C19 -1.0(8)
As1 C15 C20 C19 177.7(4)
C18 C19 C20 C15 0.6(8)
C15 As1 C21 C26 165.1(3)
C7 As1 C21 C26 -78.7(4)
C27 As1 C21 C26 47.6(4)
O1 As1 C21 C26 -28.1(18)
C15 As1 C21 C22 -19.1(4)
C7 As1 C21 C22 97.1(3)
C27 As1 C21 C22 -136.6(3)
O1 As1 C21 C22 147.7(15)
C26 C21 C22 C23 0.5(6)
As1 C21 C22 C23 -175.4(3)
C21 C22 C23 C24 0.5(7)
C22 C23 C24 C25 -1.5(7)
C23 C24 C25 C26 1.5(7)
C22 C21 C26 C25 -0.4(6)
As1 C21 C26 C25 175.6(4)
C24 C25 C26 C21 -0.6(7)
C15 As1 C27 C28 -58.2(4)
C7 As1 C27 C28 143.0(3)
C21 As1 C27 C28 42.2(4)
O1 As1 C27 C28 -142.6(4)
C15 As1 C27 C32 124.0(4)
C7 As1 C27 C32 -34.9(4)
C21 As1 C27 C32 -135.6(4)
O1 As1 C27 C32 39.6(4)
C32 C27 C28 C29 -1.6(7)
As1 C27 C28 C29 -179.5(3)
C27 C28 C29 C30 2.1(7)
C28 C29 C30 C31 -0.3(8)
C29 C30 C31 C32 -2.1(8)
C28 C27 C32 C31 -0.7(7)
As1 C27 C32 C31 177.2(4)
C30 C31 C32 C27 2.5(8)
C15' As1' O1' C1' 142.6(3)
C27' As1' O1' C1' -101.5(3)
C7' As1' O1' C1' 14.4(3)
C21' As1' O1' C1' 56.3(18)
As1' O1' C1' C14' -134.4(3)
As1' O1' C1' C8' 107.3(3)
As1' O1' C1' C2' -17.1(4)
O1' C1' C2' C7' 11.5(5)
C14' C1' C2' C7' 127.3(4)
C8' C1' C2' C7' -112.7(4)
O1' C1' C2' C3' -168.2(4)
C14' C1' C2' C3' -52.4(6)
C8' C1' C2' C3' 67.6(5)
C7' C2' C3' C4' 2.7(7)
C1' C2' C3' C4' -177.7(4)
C2' C3' C4' C5' -1.9(7)
C3' C4' C5' C6' 1.0(7)
C4' C5' C6' C7' -0.9(7)
C3' C2' C7' C6' -2.7(7)
C1' C2' C7' C6' 177.7(4)
C3' C2' C7' As1' 179.2(3)
C1' C2' C7' As1' -0.5(5)
C5' C6' C7' C2' 1.8(7)
C5' C6' C7' As1' 179.9(3)
C15' As1' C7' C2' -82.4(4)
C27' As1' C7' C2' 74.2(4)
C21' As1' C7' C2' 176.6(3)
O1' As1' C7' C2' -6.7(3)
C15' As1' C7' C6' 99.5(4)
C27' As1' C7' C6' -103.9(4)
C21' As1' C7' C6' -1.5(4)
O1' As1' C7' C6' 175.1(4)
O1' C1' C8' C13' -172.2(5)
C14' C1' C8' C13' 70.1(6)
C2' C1' C8' C13' -50.7(6)
O1' C1' C8' C9' 11.2(6)
C14' C1' C8' C9' -106.5(5)
C2' C1' C8' C9' 132.7(4)
C13' C8' C9' C10' 2.0(8)
C1' C8' C9' C10' 178.8(5)
C8' C9' C10' C11' -0.8(10)
C9' C10' C11' C12' -0.7(12)
C10' C11' C12' C13' 1.0(12)
C9' C8' C13' C12' -1.8(9)
C1' C8' C13' C12' -178.4(5)
C11' C12' C13' C8' 0.3(10)
O1' C1' C14' F3' -59.5(5)
C8' C1' C14' F3' 61.5(5)
C2' C1' C14' F3' -175.7(4)
O1' C1' C14' F1' 59.9(5)
C8' C1' C14' F1' -179.0(3)
C2' C1' C14' F1' -56.2(5)
O1' C1' C14' F2' -178.7(4)
C8' C1' C14' F2' -57.6(5)
C2' C1' C14' F2' 65.2(5)
C27' As1' C15' C16' -119.5(4)
C7' As1' C15' C16' 36.9(5)
C21' As1' C15' C16' 138.4(4)
O1' As1' C15' C16' -36.6(4)
C27' As1' C15' C20' 58.7(4)
C7' As1' C15' C20' -144.8(3)
C21' As1' C15' C20' -43.4(4)
O1' As1' C15' C20' 141.6(4)
C20' C15' C16' C17' 0.4(7)
As1' C15' C16' C17' 178.6(3)
C15' C16' C17' C18' -0.9(7)
C16' C17' C18' C19' 0.8(8)
C17' C18' C19' C20' -0.4(8)
C16' C15' C20' C19' 0.1(7)
As1' C15' C20' C19' -178.2(4)
C18' C19' C20' C15' -0.1(7)
C15' As1' C21' C26' 136.5(4)
C27' As1' C21' C26' 20.0(4)
C7' As1' C21' C26' -96.1(4)
O1' As1' C21' C26' -137.6(16)
C15' As1' C21' C22' -49.3(4)
C27' As1' C21' C22' -165.9(4)
C7' As1' C21' C22' 78.0(4)
O1' As1' C21' C22' 36.5(19)
C26' C21' C22' C23' 1.4(7)
As1' C21' C22' C23' -172.9(4)
C21' C22' C23' C24' -1.2(7)
C22' C23' C24' C25' -0.7(8)
C23' C24' C25' C26' 2.4(7)
C22' C21' C26' C25' 0.3(7)
As1' C21' C26' C25' 174.4(3)
C24' C25' C26' C21' -2.2(7)
C15' As1' C27' C28' -4.2(4)
C7' As1' C27' C28' -163.5(3)
C21' As1' C27' C28' 95.7(4)
O1' As1' C27' C28' -86.2(4)
C15' As1' C27' C32' 172.8(3)
C7' As1' C27' C32' 13.5(4)
C21' As1' C27' C32' -87.3(4)
O1' As1' C27' C32' 90.8(4)
C32' C27' C28' C29' -1.1(7)
As1' C27' C28' C29' 175.8(4)
C27' C28' C29' C30' -0.3(8)
C28' C29' C30' C31' 2.1(9)
C29' C30' C31' C32' -2.5(9)
C30' C31' C32' C27' 1.1(8)
C28' C27' C32' C31' 0.7(7)
As1' C27' C32' C31' -176.3(4)
